data_1576297
loop_
_publ_author_name
'Prabhu, Pavithra V.'
'Darshan, Vibhu'
'Divya, Indira S.'
'Banerjee, Moumita'
'Varughese, Sunil'
'Anoop, Anakuthil'
'Narayanan Unni, K. N.'
'Joseph, Joshy'

_publ_section_title
;
 Phenothiazine-Based TADF Emitters with Dual Conformations for
 Single-Molecule White OLEDs
;
_journal_name_full 'Chemical Science'
_journal_paper_doi 10.1039/D5SC04370K
_journal_year 2025
_chemical_formula_moiety 'C36 H23 N3 S [+ solvent]'
_chemical_formula_sum 'C36 H23 N3 S'
_chemical_formula_weight 529.63
_space_group_crystal_system triclinic
_space_group_IT_number 2
_space_group_name_Hall '-P 1'
_space_group_name_H-M_alt 'P -1'
_atom_sites_solution_hydrogens geom
_audit_creation_method SHELXL-2019/3
_audit_update_record
;
2025-06-11 deposited with the CCDC.	2025-11-19 downloaded from the CCDC.
;
_cell_angle_alpha 96.853(9)
_cell_angle_beta 102.191(8)
_cell_angle_gamma 104.278(8)
_cell_formula_units_Z 4
_cell_length_a 9.951(3)
_cell_length_b 15.168(4)
_cell_length_c 20.652(6)
_cell_measurement_reflns_used 9483
_cell_measurement_temperature 298(2)
_cell_measurement_theta_max 24.81
_cell_measurement_theta_min 2.69
_cell_volume 2904.0(14)
_computing_cell_refinement 'APEX4 V8.40B (Bruker, 2021)'
_computing_data_collection 'APEX4 (Bruker, v2021.4-0)'
_computing_data_reduction 'SAINT/XPREP (Bruker, 2021)'
_computing_structure_refinement 'SHELXL-2019/3 (Sheldrick, 2019)'
_computing_structure_solution 'SHELXT-2018/2 (Sheldrick, 2018)'
_diffrn_ambient_temperature 298(2)
_diffrn_measured_fraction_theta_full 0.998
_diffrn_measured_fraction_theta_max 0.998
_diffrn_measurement_device_type 'Bruker D8 VENTURE diffractometer equipped with PHOTON II detector'
_diffrn_measurement_method 'omega and phi scans'
_diffrn_radiation_source 'fine-focus sealed tube'
_diffrn_radiation_type MoK\a
_diffrn_radiation_wavelength 0.71073
_diffrn_reflns_av_R_equivalents 0.1125
_diffrn_reflns_av_unetI/netI 0.0583
_diffrn_reflns_Laue_measured_fraction_full 0.998
_diffrn_reflns_Laue_measured_fraction_max 0.998
_diffrn_reflns_limit_h_max 11
_diffrn_reflns_limit_h_min -11
_diffrn_reflns_limit_k_max 17
_diffrn_reflns_limit_k_min -17
_diffrn_reflns_limit_l_max 23
_diffrn_reflns_limit_l_min -23
_diffrn_reflns_number 84961
_diffrn_reflns_point_group_measured_fraction_full 0.998
_diffrn_reflns_point_group_measured_fraction_max 0.998
_diffrn_reflns_theta_full 23.499
_diffrn_reflns_theta_max 23.499
_diffrn_reflns_theta_min 2.583
_exptl_absorpt_coefficient_mu 0.140
_exptl_absorpt_correction_T_max 0.9709
_exptl_absorpt_correction_T_min 0.7119
_exptl_absorpt_correction_type multi-scan
_exptl_absorpt_process_details
;
 SADABS-2016/2 - Bruker AXS area detector scaling and absorption 
 correction
 Reference: Krause, L., Herbst-Irmer, R., Sheldrick G.M. & Stalke D.,
 J. Appl. Cryst. 48 (2015) 3-10.
;
_exptl_crystal_colour colourless
_exptl_crystal_density_diffrn 1.211
_exptl_crystal_description needle
_exptl_crystal_F_000 1104
_exptl_crystal_size_max 0.596
_exptl_crystal_size_mid 0.045
_exptl_crystal_size_min 0.036
_refine_diff_density_max 0.977
_refine_diff_density_min -0.709
_refine_diff_density_rms 0.075
_refine_ls_extinction_method none
_refine_ls_goodness_of_fit_ref 1.143
_refine_ls_hydrogen_treatment constr
_refine_ls_matrix_type full
_refine_ls_number_parameters 721
_refine_ls_number_reflns 8572
_refine_ls_number_restraints 222
_refine_ls_restrained_S_all 1.133
_refine_ls_R_factor_all 0.1401
_refine_ls_R_factor_gt 0.1093
_refine_ls_shift/su_max 0.003
_refine_ls_shift/su_mean 0.001
_refine_ls_structure_factor_coef Fsqd
_refine_ls_weighting_details 'w=1/[\s^2^(Fo^2^)+(0.1124P)^2^+6.0814P] where P=(Fo^2^+2Fc^2^)/3'
_refine_ls_weighting_scheme calc
_refine_ls_wR_factor_gt 0.2661
_refine_ls_wR_factor_ref 0.2876
_reflns_Friedel_coverage 0.000
_reflns_number_gt 6214
_reflns_number_total 8572
_reflns_threshold_expression 'I > 2\s(I)'
_cod_data_source_file d5sc04370k3.cif
_cod_data_source_block NTPH2
_cod_original_cell_volume 2903.9(14)
_cod_database_code 1576297
_shelx_shelxl_version_number 2019/3
_shelx_space_group_comment
;
The symmetry employed for this shelxl refinement is uniquely defined
by the following loop, which should always be used as a source of
symmetry information in preference to the above space-group names.
They are only intended as comments.
;
_shelx_estimated_absorpt_t_min 0.921
_shelx_estimated_absorpt_t_max 0.995

loop_
_space_group_symop_operation_xyz
'x, y, z'
'-x, -y, -z'

loop_
_atom_site_label
_atom_site_type_symbol
_atom_site_fract_x
_atom_site_fract_y
_atom_site_fract_z
_atom_site_U_iso_or_equiv
_atom_site_adp_type
_atom_site_occupancy
_atom_site_site_symmetry_order
_atom_site_calc_flag
_atom_site_refinement_flags_posn
_atom_site_refinement_flags_adp
_atom_site_refinement_flags_occupancy
_atom_site_disorder_assembly
_atom_site_disorder_group
C1 C 0.1759(6) 0.6996(4) 0.9296(3) 0.0492(13) Uani 1 1 d . U . . .
C2 C 0.2590(7) 0.7298(5) 0.9955(3) 0.0670(17) Uani 1 1 d . U . . .
H2 H 0.256686 0.784397 1.020464 0.080 Uiso 1 1 calc R U . . .
C3 C 0.3441(8) 0.6788(5) 1.0234(4) 0.079(2) Uani 1 1 d . U . . .
H3 H 0.397881 0.698288 1.067855 0.094 Uiso 1 1 calc R U . . .
C4 C 0.3512(7) 0.5987(5) 0.9865(3) 0.0667(17) Uani 1 1 d . U . . .
H4 H 0.408286 0.564027 1.006030 0.080 Uiso 1 1 calc R U . . .
C5 C 0.2726(6) 0.5704(4) 0.9199(3) 0.0544(14) Uani 1 1 d . U . . .
H5 H 0.280582 0.518227 0.894099 0.065 Uiso 1 1 calc R U . . .
C6 C 0.1823(5) 0.6196(4) 0.8918(3) 0.0422(12) Uani 1 1 d . U . . .
C7 C 0.0985(6) 0.7483(4) 0.8102(3) 0.0483(13) Uani 1 1 d . U . . .
C8 C 0.1141(8) 0.8194(4) 0.7733(3) 0.0696(18) Uani 1 1 d . U . . .
H8 H 0.106273 0.876726 0.791025 0.083 Uiso 1 1 calc R U . . .
C9 C 0.1407(9) 0.8060(5) 0.7119(4) 0.080(2) Uani 1 1 d . U . . .
H9 H 0.146053 0.853308 0.686843 0.096 Uiso 1 1 calc R U . . .
C10 C 0.1597(8) 0.7240(5) 0.6860(3) 0.0729(19) Uani 1 1 d . U . . .
H10 H 0.180451 0.716072 0.644164 0.087 Uiso 1 1 calc R U . . .
C11 C 0.1478(7) 0.6531(4) 0.7223(3) 0.0565(15) Uani 1 1 d . U . . .
H11 H 0.162707 0.597703 0.705375 0.068 Uiso 1 1 calc R U . . .
C12 C 0.1139(5) 0.6638(3) 0.7836(3) 0.0415(12) Uani 1 1 d . U . . .
C13 C -0.0115(5) 0.5100(3) 0.8022(3) 0.0396(12) Uani 1 1 d . U . . .
C14 C -0.0462(6) 0.4504(4) 0.8459(3) 0.0580(16) Uani 1 1 d . U . . .
H14 H 0.011572 0.462138 0.889445 0.070 Uiso 1 1 calc R U . . .
C15 C -0.1629(6) 0.3752(4) 0.8263(3) 0.0593(16) Uani 1 1 d . U . . .
H15 H -0.181257 0.336492 0.857075 0.071 Uiso 1 1 calc R U . . .
C16 C -0.2549(6) 0.3537(4) 0.7631(3) 0.0458(13) Uani 1 1 d . U . . .
C17 C -0.2149(8) 0.4105(5) 0.7191(3) 0.080(2) Uani 1 1 d . U . . .
H17 H -0.269891 0.396750 0.674868 0.096 Uiso 1 1 calc R U . . .
C18 C -0.0972(8) 0.4865(5) 0.7378(3) 0.080(2) Uani 1 1 d . U . . .
H18 H -0.075252 0.522808 0.706141 0.096 Uiso 1 1 calc R U . . .
C19 C -0.3887(6) 0.2775(4) 0.7428(3) 0.0463(13) Uani 1 1 d . U . . .
C20 C -0.4777(5) 0.2658(4) 0.6818(3) 0.0433(12) Uani 1 1 d . U . . .
H20 H -0.451022 0.304895 0.652396 0.052 Uiso 1 1 calc R U . . .
C21 C -0.6044(6) 0.1996(4) 0.6613(3) 0.0510(13) Uani 1 1 d . U . . .
C22 C -0.6461(5) 0.1439(4) 0.7075(3) 0.0436(12) Uani 1 1 d . U . . .
C23 C -0.5506(5) 0.1537(4) 0.7703(3) 0.0462(13) Uani 1 1 d . U . . .
C24 C -0.5825(5) 0.0962(4) 0.8218(3) 0.0437(12) Uani 1 1 d . U . . .
C25 C -0.4889(7) 0.0486(5) 0.8482(3) 0.0673(17) Uani 1 1 d . U . . .
H25 H -0.406755 0.051447 0.832966 0.081 Uiso 1 1 calc R U . . .
C26 C -0.5157(8) -0.0039(5) 0.8975(4) 0.079(2) Uani 1 1 d . U . . .
H26 H -0.452559 -0.036482 0.914542 0.095 Uiso 1 1 calc R U . . .
C27 C -0.6335(7) -0.0068(5) 0.9200(3) 0.0677(17) Uani 1 1 d . U . . .
H27 H -0.651365 -0.041716 0.952915 0.081 Uiso 1 1 calc R U . . .
C28 C -0.7283(6) 0.0409(5) 0.8953(3) 0.0628(16) Uani 1 1 d . U . . .
H28 H -0.808331 0.039193 0.912202 0.075 Uiso 1 1 calc R U . . .
C29 C -0.7039(6) 0.0913(4) 0.8453(3) 0.0522(14) Uani 1 1 d . U . . .
H29 H -0.769288 0.122041 0.827478 0.063 Uiso 1 1 calc R U . . .
C30 C -0.6911(6) 0.1882(4) 0.5912(3) 0.0546(14) Uani 1 1 d . U . . .
C31 C -0.7499(7) 0.1029(5) 0.5505(3) 0.0688(17) Uani 1 1 d . U . . .
H31 H -0.743051 0.049922 0.567966 0.083 Uiso 1 1 calc R U . . .
C32 C -0.8198(8) 0.0950(6) 0.4831(4) 0.083(2) Uani 1 1 d . U . . .
H32 H -0.859258 0.036813 0.456059 0.100 Uiso 1 1 calc R U . . .
C33 C -0.8307(8) 0.1703(7) 0.4569(4) 0.090(2) Uani 1 1 d . U . . .
H33 H -0.877368 0.164150 0.411843 0.108 Uiso 1 1 calc R U . . .
C34 C -0.7729(10) 0.2567(7) 0.4964(4) 0.099(3) Uani 1 1 d . U . . .
H34 H -0.781682 0.308760 0.478161 0.119 Uiso 1 1 calc R U . . .
C35 C -0.7006(8) 0.2668(5) 0.5643(4) 0.080(2) Uani 1 1 d . U . . .
H35 H -0.659636 0.325333 0.590896 0.096 Uiso 1 1 calc R U . . .
C36 C -0.7847(6) 0.0750(4) 0.6905(3) 0.0440(13) Uani 1 1 d . U . . .
C37 C 0.6172(7) 0.7070(5) 0.9041(3) 0.0730(18) Uani 1 1 d . U . . .
C38 C 0.6658(10) 0.7483(6) 0.9700(4) 0.099(2) Uani 1 1 d . U . . .
H38 H 0.640955 0.800791 0.985271 0.119 Uiso 1 1 calc R U . . .
C39 C 0.7488(12) 0.7130(8) 1.0122(5) 0.125(4) Uani 1 1 d . U . . .
H39 H 0.775954 0.740583 1.057379 0.150 Uiso 1 1 calc R U . . .
C40 C 0.7981(10) 0.6385(8) 0.9943(5) 0.117(3) Uani 1 1 d . U . . .
H40 H 0.858555 0.618000 1.026128 0.141 Uiso 1 1 calc R U . . .
C41 C 0.7515(7) 0.5925(6) 0.9228(4) 0.093(2) Uani 1 1 d . U . . .
H41 H 0.783038 0.543079 0.907243 0.112 Uiso 1 1 calc R U . . .
C42 C 0.6580(6) 0.6273(4) 0.8805(3) 0.0538(14) Uani 1 1 d . U . . .
C43 C 0.5695(6) 0.7315(4) 0.7783(3) 0.0605(15) Uani 1 1 d . U . . .
C44 C 0.5755(8) 0.7933(5) 0.7319(5) 0.085(2) Uani 1 1 d . U . . .
H44 H 0.543332 0.845529 0.738054 0.102 Uiso 1 1 calc R U . . .
C45 C 0.6300(11) 0.7742(8) 0.6773(5) 0.116(3) Uani 1 1 d . U . . .
H45 H 0.634565 0.814220 0.646582 0.140 Uiso 1 1 calc R U . . .
C46 C 0.6763(13) 0.6993(7) 0.6679(5) 0.130(4) Uani 1 1 d . U . . .
H46 H 0.714483 0.688430 0.631309 0.156 Uiso 1 1 calc R U . . .
C47 C 0.6678(10) 0.6387(6) 0.7115(4) 0.101(3) Uani 1 1 d . U . . .
H47 H 0.699523 0.586514 0.704004 0.122 Uiso 1 1 calc R U . . .
C48 C 0.6131(6) 0.6533(4) 0.7665(3) 0.0551(14) Uani 1 1 d . U . . .
C49 C 0.4810(5) 0.5080(3) 0.7917(3) 0.0413(12) Uani 1 1 d . U . . .
C50 C 0.4599(6) 0.4411(4) 0.8318(3) 0.0457(13) Uani 1 1 d . U . . .
H50 H 0.528920 0.446156 0.871317 0.055 Uiso 1 1 calc R U . . .
C51 C 0.3388(5) 0.3675(4) 0.8140(3) 0.0431(13) Uani 1 1 d . U . . .
H51 H 0.327465 0.324412 0.842311 0.052 Uiso 1 1 calc R U . . .
C52 C 0.2325(5) 0.3552(3) 0.7552(3) 0.0396(12) Uani 1 1 d . U . . .
C53 C 0.2573(7) 0.4210(4) 0.7145(3) 0.0587(16) Uani 1 1 d . U . . .
H53 H 0.189662 0.414830 0.674313 0.070 Uiso 1 1 calc R U . . .
C54 C 0.3770(7) 0.4944(4) 0.7313(3) 0.0612(17) Uani 1 1 d . U . . .
H54 H 0.389828 0.536092 0.702056 0.073 Uiso 1 1 calc R U . . .
C55 C 0.0998(5) 0.2775(3) 0.7362(3) 0.0379(11) Uani 1 1 d . U . . .
C56 C 0.0147(5) 0.2563(4) 0.6716(3) 0.0414(12) Uani 1 1 d . U . . .
H56 H 0.043296 0.290053 0.639723 0.050 Uiso 1 1 calc R U . . .
C57 C -0.1107(6) 0.1872(4) 0.6529(3) 0.0422(12) Uani 1 1 d . U . . .
C58 C -0.1498(5) 0.1368(4) 0.7017(3) 0.0398(12) Uani 1 1 d . U . . .
C59 C -0.0565(5) 0.1562(3) 0.7662(3) 0.0393(12) Uani 1 1 d . U . . .
C60 C -0.0831(5) 0.0972(4) 0.8178(3) 0.0401(12) Uani 1 1 d . U . . .
C61 C -0.0731(6) 0.1366(5) 0.8830(3) 0.0569(15) Uani 1 1 d . U . . .
H61 H -0.052612 0.200451 0.894751 0.068 Uiso 1 1 calc R U . . .
C62 C -0.0934(7) 0.0817(6) 0.9312(3) 0.0706(18) Uani 1 1 d . U . . .
H62 H -0.084279 0.109424 0.975214 0.085 Uiso 1 1 calc R U . . .
C63 C -0.1266(6) -0.0125(6) 0.9150(3) 0.0680(18) Uani 1 1 d . U . . .
H63 H -0.141815 -0.048888 0.947396 0.082 Uiso 1 1 calc R U . . .
C64 C -0.1371(6) -0.0526(5) 0.8507(3) 0.0629(16) Uani 1 1 d . U . . .
H64 H -0.158511 -0.116627 0.839374 0.075 Uiso 1 1 calc R U . . .
C65 C -0.1164(6) 0.0010(4) 0.8023(3) 0.0532(14) Uani 1 1 d . U . . .
H65 H -0.124708 -0.027467 0.758591 0.064 Uiso 1 1 calc R U . . .
C66 C -0.1955(6) 0.1674(4) 0.5807(3) 0.0461(13) Uani 1 1 d . U . . .
C67 C -0.3409(7) 0.1505(5) 0.5618(3) 0.073(2) Uani 1 1 d . U . . .
H67 H -0.393033 0.149949 0.594314 0.087 Uiso 1 1 calc R U . . .
C68 C -0.4109(8) 0.1341(6) 0.4936(4) 0.089(2) Uani 1 1 d . U . . .
H68 H -0.509901 0.122417 0.480891 0.107 Uiso 1 1 calc R U . . .
C69 C -0.3383(8) 0.1350(6) 0.4466(4) 0.081(2) Uani 1 1 d . U . . .
H69 H -0.386804 0.126498 0.401574 0.097 Uiso 1 1 calc R U . . .
C70 C -0.1940(8) 0.1480(6) 0.4630(4) 0.086(2) Uani 1 1 d . U . . .
H70 H -0.144681 0.145767 0.429586 0.104 Uiso 1 1 calc R U . . .
C71 C -0.1216(7) 0.1646(5) 0.5305(3) 0.0711(19) Uani 1 1 d . U . . .
H71 H -0.022920 0.174006 0.542341 0.085 Uiso 1 1 calc R U . . .
C72 C -0.2825(6) 0.0643(4) 0.6869(3) 0.0523(14) Uani 1 1 d . U . . .
N1 N 0.1022(5) 0.5915(3) 0.8231(2) 0.0446(11) Uani 1 1 d . U . . .
N2 N -0.4221(5) 0.2203(3) 0.7867(3) 0.0586(13) Uani 1 1 d . U . . .
N3 N -0.8935(5) 0.0223(4) 0.6769(3) 0.0614(14) Uani 1 1 d . U . . .
N4 N 0.6010(5) 0.5875(3) 0.8112(2) 0.0477(11) Uani 1 1 d . U . . .
N5 N 0.0650(5) 0.2266(3) 0.7832(2) 0.0436(10) Uani 1 1 d . U . . .
N6 N -0.3885(6) 0.0088(4) 0.6761(3) 0.0788(18) Uani 1 1 d . U . . .
S1 S 0.06475(19) 0.76332(12) 0.89063(8) 0.0615(5) Uani 1 1 d . U . . .
S2 S 0.5054(2) 0.75196(13) 0.84856(12) 0.0860(7) Uani 1 1 d . U . . .

loop_
_atom_site_aniso_label
_atom_site_aniso_U_11
_atom_site_aniso_U_22
_atom_site_aniso_U_33
_atom_site_aniso_U_23
_atom_site_aniso_U_13
_atom_site_aniso_U_12
C1 0.056(3) 0.046(3) 0.043(3) 0.007(2) 0.015(3) 0.009(3)
C2 0.080(5) 0.058(4) 0.054(4) 0.001(3) 0.012(3) 0.011(3)
C3 0.080(5) 0.086(5) 0.053(4) 0.018(3) -0.004(3) 0.008(4)
C4 0.052(4) 0.073(4) 0.074(4) 0.034(4) 0.004(3) 0.016(3)
C5 0.045(3) 0.050(3) 0.065(4) 0.017(3) 0.007(3) 0.010(3)
C6 0.040(3) 0.037(3) 0.044(3) 0.011(2) 0.007(2) 0.002(2)
C7 0.058(3) 0.040(3) 0.048(3) 0.009(2) 0.007(3) 0.019(3)
C8 0.103(5) 0.037(3) 0.067(4) 0.010(3) 0.010(4) 0.026(3)
C9 0.123(6) 0.049(4) 0.065(4) 0.025(3) 0.022(4) 0.011(4)
C10 0.106(6) 0.061(4) 0.050(4) 0.013(3) 0.029(4) 0.011(4)
C11 0.073(4) 0.043(3) 0.057(4) 0.011(3) 0.025(3) 0.015(3)
C12 0.040(3) 0.036(3) 0.045(3) 0.009(2) 0.008(2) 0.006(2)
C13 0.035(3) 0.032(3) 0.052(3) 0.006(2) 0.012(2) 0.009(2)
C14 0.045(3) 0.053(4) 0.062(4) 0.023(3) -0.006(3) 0.000(3)
C15 0.054(4) 0.054(4) 0.063(4) 0.031(3) 0.005(3) 0.003(3)
C16 0.048(3) 0.038(3) 0.051(3) 0.003(2) 0.013(2) 0.012(2)
C17 0.079(5) 0.079(5) 0.046(4) 0.016(3) -0.004(3) -0.026(4)
C18 0.088(5) 0.068(4) 0.053(4) 0.020(3) -0.001(3) -0.027(4)
C19 0.043(3) 0.038(3) 0.058(3) -0.002(3) 0.020(2) 0.009(2)
C20 0.044(3) 0.037(3) 0.051(3) 0.011(2) 0.020(2) 0.006(2)
C21 0.051(3) 0.044(3) 0.057(3) 0.005(3) 0.019(3) 0.011(3)
C22 0.039(3) 0.038(3) 0.053(3) 0.004(2) 0.011(2) 0.012(2)
C23 0.036(3) 0.045(3) 0.057(3) 0.000(3) 0.014(2) 0.011(2)
C24 0.033(3) 0.045(3) 0.043(3) -0.004(2) -0.004(2) 0.010(2)
C25 0.054(4) 0.083(5) 0.070(4) 0.008(3) 0.008(3) 0.036(3)
C26 0.080(5) 0.084(5) 0.085(5) 0.029(4) 0.010(4) 0.046(4)
C27 0.067(4) 0.072(5) 0.058(4) 0.018(3) 0.000(3) 0.020(3)
C28 0.045(3) 0.075(4) 0.060(4) 0.010(3) 0.009(3) 0.006(3)
C29 0.037(3) 0.059(4) 0.059(4) 0.011(3) 0.006(3) 0.016(3)
C30 0.051(3) 0.061(4) 0.054(3) 0.015(3) 0.021(3) 0.011(3)
C31 0.062(4) 0.075(4) 0.062(4) 0.005(3) 0.008(3) 0.014(3)
C32 0.074(5) 0.099(5) 0.064(4) 0.003(4) 0.016(4) 0.008(4)
C33 0.073(5) 0.132(7) 0.064(5) 0.034(4) 0.020(4) 0.017(5)
C34 0.119(7) 0.114(6) 0.084(5) 0.058(5) 0.039(5) 0.039(6)
C35 0.097(5) 0.074(4) 0.076(4) 0.031(4) 0.037(4) 0.017(4)
C36 0.045(3) 0.042(3) 0.044(3) 0.008(3) 0.007(2) 0.012(2)
C37 0.067(4) 0.064(4) 0.059(4) -0.015(3) 0.023(3) -0.030(3)
C38 0.108(7) 0.081(5) 0.079(5) -0.007(4) 0.033(4) -0.024(4)
C39 0.113(8) 0.112(7) 0.089(6) 0.026(5) -0.008(5) -0.056(6)
C40 0.084(6) 0.126(7) 0.100(6) 0.072(6) -0.022(5) -0.034(5)
C41 0.055(4) 0.098(6) 0.109(5) 0.057(4) -0.005(4) -0.009(4)
C42 0.039(3) 0.049(3) 0.058(3) 0.011(3) 0.006(3) -0.013(2)
C43 0.043(3) 0.040(3) 0.092(4) 0.020(3) 0.011(3) 0.001(3)
C44 0.071(5) 0.047(4) 0.121(6) 0.036(4) -0.005(4) 0.004(3)
C45 0.125(8) 0.105(7) 0.097(7) 0.057(6) 0.016(5) -0.014(6)
C46 0.200(12) 0.087(7) 0.093(7) 0.027(5) 0.068(7) -0.010(6)
C47 0.156(8) 0.068(5) 0.085(6) 0.016(4) 0.069(6) 0.007(5)
C48 0.057(4) 0.039(3) 0.062(4) 0.011(3) 0.013(3) 0.002(3)
C49 0.043(3) 0.035(3) 0.050(3) 0.007(2) 0.015(2) 0.015(2)
C50 0.046(3) 0.040(3) 0.045(3) 0.012(2) 0.001(2) 0.006(2)
C51 0.044(3) 0.040(3) 0.046(3) 0.018(2) 0.009(2) 0.010(2)
C52 0.046(3) 0.034(3) 0.041(3) 0.006(2) 0.009(2) 0.017(2)
C53 0.065(4) 0.046(3) 0.052(4) 0.018(3) -0.005(3) 0.005(3)
C54 0.074(4) 0.041(3) 0.057(4) 0.024(3) 0.001(3) 0.002(3)
C55 0.043(3) 0.029(3) 0.041(3) 0.005(2) 0.007(2) 0.014(2)
C56 0.042(3) 0.040(3) 0.043(3) 0.015(2) 0.010(2) 0.010(2)
C57 0.046(3) 0.041(3) 0.043(3) 0.006(2) 0.014(2) 0.019(2)
C58 0.034(3) 0.043(3) 0.043(3) 0.005(2) 0.007(2) 0.014(2)
C59 0.038(3) 0.038(3) 0.039(3) -0.001(2) 0.006(2) 0.012(2)
C60 0.028(3) 0.048(3) 0.040(3) 0.006(2) 0.003(2) 0.009(2)
C61 0.050(3) 0.072(4) 0.052(3) 0.009(3) 0.011(3) 0.024(3)
C62 0.058(4) 0.113(5) 0.046(4) 0.022(4) 0.014(3) 0.029(4)
C63 0.047(4) 0.096(5) 0.060(4) 0.037(4) 0.005(3) 0.014(4)
C64 0.047(3) 0.061(4) 0.072(4) 0.029(3) 0.003(3) 0.002(3)
C65 0.049(3) 0.053(3) 0.050(3) 0.015(3) 0.001(3) 0.008(3)
C66 0.045(3) 0.049(3) 0.046(3) 0.014(3) 0.009(2) 0.015(3)
C67 0.052(4) 0.111(6) 0.053(4) 0.018(4) 0.012(3) 0.019(4)
C68 0.052(4) 0.140(7) 0.063(4) 0.020(5) -0.004(3) 0.017(4)
C69 0.069(4) 0.105(6) 0.050(4) 0.016(4) -0.005(3) 0.005(4)
C70 0.076(4) 0.130(7) 0.051(4) 0.019(4) 0.018(3) 0.022(5)
C71 0.058(4) 0.102(5) 0.053(4) 0.023(4) 0.012(3) 0.017(4)
C72 0.050(3) 0.055(4) 0.041(3) 0.009(3) -0.001(3) 0.008(3)
N1 0.051(3) 0.033(2) 0.045(3) 0.0063(19) 0.010(2) 0.005(2)
N2 0.051(3) 0.055(3) 0.063(3) 0.003(2) 0.012(2) 0.007(2)
N3 0.047(3) 0.060(3) 0.063(3) 0.006(3) 0.006(2) -0.002(3)
N4 0.052(3) 0.029(2) 0.055(3) 0.007(2) 0.012(2) 0.001(2)
N5 0.047(3) 0.038(2) 0.045(3) 0.006(2) 0.007(2) 0.014(2)
N6 0.055(3) 0.082(4) 0.071(4) 0.021(3) -0.009(3) -0.013(3)
S1 0.0774(11) 0.0603(10) 0.0607(10) 0.0134(8) 0.0257(8) 0.0361(9)
S2 0.0775(13) 0.0603(12) 0.1312(18) 0.0116(11) 0.0464(12) 0.0248(10)

loop_
_atom_type_symbol
_atom_type_description
_atom_type_scat_dispersion_real
_atom_type_scat_dispersion_imag
_atom_type_scat_source
C C 0.0033 0.0016 'International Tables Vol C Tables 4.2.6.8 and 6.1.1.4'
H H 0.0000 0.0000 'International Tables Vol C Tables 4.2.6.8 and 6.1.1.4'
N N 0.0061 0.0033 'International Tables Vol C Tables 4.2.6.8 and 6.1.1.4'
S S 0.1246 0.1234 'International Tables Vol C Tables 4.2.6.8 and 6.1.1.4'

loop_
_geom_angle_atom_site_label_1
_geom_angle_atom_site_label_2
_geom_angle_atom_site_label_3
_geom_angle
_geom_angle_site_symmetry_1
_geom_angle_site_symmetry_3
_geom_angle_publ_flag
C6 C1 C2 120.1(6) . . ?
C6 C1 S1 118.2(4) . . ?
C2 C1 S1 121.6(5) . . ?
C3 C2 C1 119.7(6) . . ?
C3 C2 H2 120.1 . . ?
C1 C2 H2 120.1 . . ?
C2 C3 C4 120.8(6) . . ?
C2 C3 H3 119.6 . . ?
C4 C3 H3 119.6 . . ?
C3 C4 C5 119.6(6) . . ?
C3 C4 H4 120.2 . . ?
C5 C4 H4 120.2 . . ?
C6 C5 C4 120.2(6) . . ?
C6 C5 H5 119.9 . . ?
C4 C5 H5 119.9 . . ?
C5 C6 C1 119.6(5) . . ?
C5 C6 N1 120.5(5) . . ?
C1 C6 N1 119.8(5) . . ?
C12 C7 C8 119.0(5) . . ?
C12 C7 S1 119.1(4) . . ?
C8 C7 S1 121.8(5) . . ?
C9 C8 C7 120.5(6) . . ?
C9 C8 H8 119.7 . . ?
C7 C8 H8 119.7 . . ?
C8 C9 C10 121.0(6) . . ?
C8 C9 H9 119.5 . . ?
C10 C9 H9 119.5 . . ?
C9 C10 C11 119.4(6) . . ?
C9 C10 H10 120.3 . . ?
C11 C10 H10 120.3 . . ?
C10 C11 C12 120.6(6) . . ?
C10 C11 H11 119.7 . . ?
C12 C11 H11 119.7 . . ?
C11 C12 C7 119.4(5) . . ?
C11 C12 N1 121.9(5) . . ?
C7 C12 N1 118.6(5) . . ?
C18 C13 C14 116.4(5) . . ?
C18 C13 N1 121.6(5) . . ?
C14 C13 N1 122.0(5) . . ?
C15 C14 C13 121.4(5) . . ?
C15 C14 H14 119.3 . . ?
C13 C14 H14 119.3 . . ?
C14 C15 C16 122.9(5) . . ?
C14 C15 H15 118.6 . . ?
C16 C15 H15 118.6 . . ?
C15 C16 C17 115.0(5) . . ?
C15 C16 C19 123.8(5) . . ?
C17 C16 C19 121.1(5) . . ?
C18 C17 C16 122.8(6) . . ?
C18 C17 H17 118.6 . . ?
C16 C17 H17 118.6 . . ?
C13 C18 C17 121.3(6) . . ?
C13 C18 H18 119.3 . . ?
C17 C18 H18 119.3 . . ?
C20 C19 N2 120.5(5) . . ?
C20 C19 C16 119.9(5) . . ?
N2 C19 C16 119.6(5) . . ?
C19 C20 C21 122.6(5) . . ?
C19 C20 H20 118.7 . . ?
C21 C20 H20 118.7 . . ?
C20 C21 C22 117.9(5) . . ?
C20 C21 C30 118.6(5) . . ?
C22 C21 C30 123.5(5) . . ?
C23 C22 C21 119.3(5) . . ?
C23 C22 C36 119.7(5) . . ?
C21 C22 C36 121.0(5) . . ?
N2 C23 C22 119.4(5) . . ?
N2 C23 C24 117.1(5) . . ?
C22 C23 C24 123.4(5) . . ?
C25 C24 C29 118.7(6) . . ?
C25 C24 C23 120.2(5) . . ?
C29 C24 C23 121.1(5) . . ?
C24 C25 C26 121.0(6) . . ?
C24 C25 H25 119.5 . . ?
C26 C25 H25 119.5 . . ?
C27 C26 C25 119.3(6) . . ?
C27 C26 H26 120.4 . . ?
C25 C26 H26 120.4 . . ?
C26 C27 C28 121.3(7) . . ?
C26 C27 H27 119.4 . . ?
C28 C27 H27 119.4 . . ?
C27 C28 C29 119.6(6) . . ?
C27 C28 H28 120.2 . . ?
C29 C28 H28 120.2 . . ?
C28 C29 C24 120.1(5) . . ?
C28 C29 H29 119.9 . . ?
C24 C29 H29 119.9 . . ?
C31 C30 C35 119.3(6) . . ?
C31 C30 C21 121.7(6) . . ?
C35 C30 C21 118.7(6) . . ?
C30 C31 C32 120.4(7) . . ?
C30 C31 H31 119.8 . . ?
C32 C31 H31 119.8 . . ?
C33 C32 C31 120.8(8) . . ?
C33 C32 H32 119.6 . . ?
C31 C32 H32 119.6 . . ?
C32 C33 C34 120.1(8) . . ?
C32 C33 H33 120.0 . . ?
C34 C33 H33 120.0 . . ?
C33 C34 C35 120.4(8) . . ?
C33 C34 H34 119.8 . . ?
C35 C34 H34 119.8 . . ?
C30 C35 C34 119.0(8) . . ?
C30 C35 H35 120.5 . . ?
C34 C35 H35 120.5 . . ?
N3 C36 C22 179.0(6) . . ?
C38 C37 C42 120.1(8) . . ?
C38 C37 S2 119.6(7) . . ?
C42 C37 S2 120.3(5) . . ?
C39 C38 C37 119.3(10) . . ?
C39 C38 H38 120.3 . . ?
C37 C38 H38 120.3 . . ?
C38 C39 C40 125.2(11) . . ?
C38 C39 H39 117.4 . . ?
C40 C39 H39 117.4 . . ?
C39 C40 C41 117.7(9) . . ?
C39 C40 H40 121.2 . . ?
C41 C40 H40 121.2 . . ?
C42 C41 C40 116.0(9) . . ?
C42 C41 H41 122.0 . . ?
C40 C41 H41 122.0 . . ?
C41 C42 N4 121.8(7) . . ?
C41 C42 C37 121.5(7) . . ?
N4 C42 C37 116.6(5) . . ?
C48 C43 C44 119.3(7) . . ?
C48 C43 S2 119.5(5) . . ?
C44 C43 S2 121.2(6) . . ?
C45 C44 C43 118.6(8) . . ?
C45 C44 H44 120.7 . . ?
C43 C44 H44 120.7 . . ?
C46 C45 C44 121.2(9) . . ?
C46 C45 H45 119.4 . . ?
C44 C45 H45 119.4 . . ?
C45 C46 C47 120.4(10) . . ?
C45 C46 H46 119.8 . . ?
C47 C46 H46 119.8 . . ?
C46 C47 C48 121.2(9) . . ?
C46 C47 H47 119.4 . . ?
C48 C47 H47 119.4 . . ?
C43 C48 C47 119.2(6) . . ?
C43 C48 N4 120.0(6) . . ?
C47 C48 N4 120.7(6) . . ?
C50 C49 C54 117.0(5) . . ?
C50 C49 N4 121.9(5) . . ?
C54 C49 N4 121.1(5) . . ?
C51 C50 C49 121.0(5) . . ?
C51 C50 H50 119.5 . . ?
C49 C50 H50 119.5 . . ?
C50 C51 C52 122.4(5) . . ?
C50 C51 H51 118.8 . . ?
C52 C51 H51 118.8 . . ?
C53 C52 C51 115.9(5) . . ?
C53 C52 C55 121.1(5) . . ?
C51 C52 C55 123.0(5) . . ?
C54 C53 C52 122.5(5) . . ?
C54 C53 H53 118.8 . . ?
C52 C53 H53 118.8 . . ?
C53 C54 C49 121.1(5) . . ?
C53 C54 H54 119.4 . . ?
C49 C54 H54 119.4 . . ?
N5 C55 C56 120.6(5) . . ?
N5 C55 C52 119.0(4) . . ?
C56 C55 C52 120.4(5) . . ?
C57 C56 C55 121.9(5) . . ?
C57 C56 H56 119.1 . . ?
C55 C56 H56 119.1 . . ?
C56 C57 C58 117.7(5) . . ?
C56 C57 C66 118.2(5) . . ?
C58 C57 C66 124.0(5) . . ?
C57 C58 C59 119.2(5) . . ?
C57 C58 C72 121.4(5) . . ?
C59 C58 C72 119.4(5) . . ?
N5 C59 C58 121.2(5) . . ?
N5 C59 C60 117.0(4) . . ?
C58 C59 C60 121.7(5) . . ?
C61 C60 C65 117.6(5) . . ?
C61 C60 C59 120.8(5) . . ?
C65 C60 C59 121.6(5) . . ?
C60 C61 C62 120.6(6) . . ?
C60 C61 H61 119.7 . . ?
C62 C61 H61 119.7 . . ?
C63 C62 C61 120.9(6) . . ?
C63 C62 H62 119.6 . . ?
C61 C62 H62 119.6 . . ?
C64 C63 C62 119.3(6) . . ?
C64 C63 H63 120.4 . . ?
C62 C63 H63 120.4 . . ?
C63 C64 C65 120.5(7) . . ?
C63 C64 H64 119.7 . . ?
C65 C64 H64 119.7 . . ?
C64 C65 C60 121.1(6) . . ?
C64 C65 H65 119.5 . . ?
C60 C65 H65 119.5 . . ?
C67 C66 C71 118.5(6) . . ?
C67 C66 C57 123.5(5) . . ?
C71 C66 C57 118.0(5) . . ?
C66 C67 C68 119.7(6) . . ?
C66 C67 H67 120.2 . . ?
C68 C67 H67 120.2 . . ?
C69 C68 C67 121.0(7) . . ?
C69 C68 H68 119.5 . . ?
C67 C68 H68 119.5 . . ?
C68 C69 C70 121.2(7) . . ?
C68 C69 H69 119.4 . . ?
C70 C69 H69 119.4 . . ?
C69 C70 C71 119.0(7) . . ?
C69 C70 H70 120.5 . . ?
C71 C70 H70 120.5 . . ?
C70 C71 C66 120.5(6) . . ?
C70 C71 H71 119.7 . . ?
C66 C71 H71 119.7 . . ?
N6 C72 C58 178.2(7) . . ?
C13 N1 C6 121.1(4) . . ?
C13 N1 C12 121.0(4) . . ?
C6 N1 C12 114.9(4) . . ?
C19 N2 C23 120.0(5) . . ?
C49 N4 C42 119.5(4) . . ?
C49 N4 C48 117.8(4) . . ?
C42 N4 C48 114.2(4) . . ?
C59 N5 C55 119.2(4) . . ?
C7 S1 C1 98.1(3) . . ?
C43 S2 C37 98.4(3) . . ?

loop_
_geom_bond_atom_site_label_1
_geom_bond_atom_site_label_2
_geom_bond_distance
_geom_bond_site_symmetry_2
_geom_bond_publ_flag
C1 C6 1.385(8) . ?
C1 C2 1.391(8) . ?
C1 S1 1.773(6) . ?
C2 C3 1.368(10) . ?
C2 H2 0.9300 . ?
C3 C4 1.381(10) . ?
C3 H3 0.9300 . ?
C4 C5 1.388(9) . ?
C4 H4 0.9300 . ?
C5 C6 1.383(8) . ?
C5 H5 0.9300 . ?
C6 N1 1.428(7) . ?
C7 C12 1.389(7) . ?
C7 C8 1.391(8) . ?
C7 S1 1.763(6) . ?
C8 C9 1.351(9) . ?
C8 H8 0.9300 . ?
C9 C10 1.368(10) . ?
C9 H9 0.9300 . ?
C10 C11 1.379(8) . ?
C10 H10 0.9300 . ?
C11 C12 1.379(8) . ?
C11 H11 0.9300 . ?
C12 N1 1.438(7) . ?
C13 C18 1.371(8) . ?
C13 C14 1.386(8) . ?
C13 N1 1.405(6) . ?
C14 C15 1.361(8) . ?
C14 H14 0.9300 . ?
C15 C16 1.377(8) . ?
C15 H15 0.9300 . ?
C16 C17 1.377(8) . ?
C16 C19 1.475(8) . ?
C17 C18 1.374(9) . ?
C17 H17 0.9300 . ?
C18 H18 0.9300 . ?
C19 C20 1.343(8) . ?
C19 N2 1.363(7) . ?
C20 C21 1.352(8) . ?
C20 H20 0.9300 . ?
C21 C22 1.409(8) . ?
C21 C30 1.485(8) . ?
C22 C23 1.403(8) . ?
C22 C36 1.454(8) . ?
C23 N2 1.366(7) . ?
C23 C24 1.492(8) . ?
C24 C25 1.378(8) . ?
C24 C29 1.383(8) . ?
C25 C26 1.392(10) . ?
C25 H25 0.9300 . ?
C26 C27 1.343(10) . ?
C26 H26 0.9300 . ?
C27 C28 1.376(9) . ?
C27 H27 0.9300 . ?
C28 C29 1.384(8) . ?
C28 H28 0.9300 . ?
C29 H29 0.9300 . ?
C30 C31 1.373(9) . ?
C30 C35 1.389(9) . ?
C31 C32 1.395(10) . ?
C31 H31 0.9300 . ?
C32 C33 1.339(11) . ?
C32 H32 0.9300 . ?
C33 C34 1.375(12) . ?
C33 H33 0.9300 . ?
C34 C35 1.406(11) . ?
C34 H34 0.9300 . ?
C35 H35 0.9300 . ?
C36 N3 1.133(7) . ?
C37 C38 1.359(10) . ?
C37 C42 1.432(9) . ?
C37 S2 1.743(8) . ?
C38 C39 1.324(14) . ?
C38 H38 0.9300 . ?
C39 C40 1.379(15) . ?
C39 H39 0.9300 . ?
C40 C41 1.479(13) . ?
C40 H40 0.9300 . ?
C41 C42 1.385(9) . ?
C41 H41 0.9300 . ?
C42 N4 1.419(7) . ?
C43 C48 1.373(8) . ?
C43 C44 1.419(9) . ?
C43 S2 1.728(7) . ?
C44 C45 1.380(13) . ?
C44 H44 0.9300 . ?
C45 C46 1.336(15) . ?
C45 H45 0.9300 . ?
C46 C47 1.362(12) . ?
C46 H46 0.9300 . ?
C47 C48 1.377(9) . ?
C47 H47 0.9300 . ?
C48 N4 1.439(7) . ?
C49 C50 1.389(7) . ?
C49 C54 1.400(8) . ?
C49 N4 1.419(7) . ?
C50 C51 1.372(7) . ?
C50 H50 0.9300 . ?
C51 C52 1.392(7) . ?
C51 H51 0.9300 . ?
C52 C53 1.390(8) . ?
C52 C55 1.479(7) . ?
C53 C54 1.362(8) . ?
C53 H53 0.9300 . ?
C54 H54 0.9300 . ?
C55 N5 1.360(7) . ?
C55 C56 1.373(7) . ?
C56 C57 1.364(7) . ?
C56 H56 0.9300 . ?
C57 C58 1.398(7) . ?
C57 C66 1.505(7) . ?
C58 C59 1.404(7) . ?
C58 C72 1.442(8) . ?
C59 N5 1.348(7) . ?
C59 C60 1.495(7) . ?
C60 C61 1.379(8) . ?
C60 C65 1.396(8) . ?
C61 C62 1.387(9) . ?
C61 H61 0.9300 . ?
C62 C63 1.368(10) . ?
C62 H62 0.9300 . ?
C63 C64 1.365(9) . ?
C63 H63 0.9300 . ?
C64 C65 1.378(8) . ?
C64 H64 0.9300 . ?
C65 H65 0.9300 . ?
C66 C67 1.366(8) . ?
C66 C71 1.394(8) . ?
C67 C68 1.397(9) . ?
C67 H67 0.9300 . ?
C68 C69 1.326(10) . ?
C68 H68 0.9300 . ?
C69 C70 1.362(10) . ?
C69 H69 0.9300 . ?
C70 C71 1.388(9) . ?
C70 H70 0.9300 . ?
C71 H71 0.9300 . ?
C72 N6 1.135(7) . ?

loop_
_geom_torsion_atom_site_label_1
_geom_torsion_atom_site_label_2
_geom_torsion_atom_site_label_3
_geom_torsion_atom_site_label_4
_geom_torsion
_geom_torsion_site_symmetry_1
_geom_torsion_site_symmetry_2
_geom_torsion_site_symmetry_3
_geom_torsion_site_symmetry_4
_geom_torsion_publ_flag
C6 C1 C2 C3 -1.7(10) . . . . ?
S1 C1 C2 C3 -179.5(5) . . . . ?
C1 C2 C3 C4 1.5(11) . . . . ?
C2 C3 C4 C5 0.9(11) . . . . ?
C3 C4 C5 C6 -3.2(9) . . . . ?
C4 C5 C6 C1 3.0(8) . . . . ?
C4 C5 C6 N1 179.3(5) . . . . ?
C2 C1 C6 C5 -0.5(8) . . . . ?
S1 C1 C6 C5 177.4(4) . . . . ?
C2 C1 C6 N1 -176.9(5) . . . . ?
S1 C1 C6 N1 1.0(7) . . . . ?
C12 C7 C8 C9 1.5(10) . . . . ?
S1 C7 C8 C9 179.7(6) . . . . ?
C7 C8 C9 C10 -3.2(12) . . . . ?
C8 C9 C10 C11 1.8(12) . . . . ?
C9 C10 C11 C12 1.4(11) . . . . ?
C10 C11 C12 C7 -3.1(9) . . . . ?
C10 C11 C12 N1 -179.3(6) . . . . ?
C8 C7 C12 C11 1.6(8) . . . . ?
S1 C7 C12 C11 -176.6(4) . . . . ?
C8 C7 C12 N1 178.0(5) . . . . ?
S1 C7 C12 N1 -0.2(7) . . . . ?
C18 C13 C14 C15 -2.8(9) . . . . ?
N1 C13 C14 C15 175.1(6) . . . . ?
C13 C14 C15 C16 -1.0(10) . . . . ?
C14 C15 C16 C17 4.4(10) . . . . ?
C14 C15 C16 C19 -174.3(6) . . . . ?
C15 C16 C17 C18 -4.1(11) . . . . ?
C19 C16 C17 C18 174.7(7) . . . . ?
C14 C13 C18 C17 3.1(11) . . . . ?
N1 C13 C18 C17 -174.9(7) . . . . ?
C16 C17 C18 C13 0.4(13) . . . . ?
C15 C16 C19 C20 174.9(6) . . . . ?
C17 C16 C19 C20 -3.7(9) . . . . ?
C15 C16 C19 N2 -4.1(8) . . . . ?
C17 C16 C19 N2 177.2(6) . . . . ?
N2 C19 C20 C21 1.7(8) . . . . ?
C16 C19 C20 C21 -177.3(5) . . . . ?
C19 C20 C21 C22 2.9(8) . . . . ?
C19 C20 C21 C30 -176.1(5) . . . . ?
C20 C21 C22 C23 -5.3(8) . . . . ?
C30 C21 C22 C23 173.7(5) . . . . ?
C20 C21 C22 C36 176.3(5) . . . . ?
C30 C21 C22 C36 -4.8(8) . . . . ?
C21 C22 C23 N2 3.3(8) . . . . ?
C36 C22 C23 N2 -178.2(5) . . . . ?
C21 C22 C23 C24 -178.1(5) . . . . ?
C36 C22 C23 C24 0.4(8) . . . . ?
N2 C23 C24 C25 -55.3(7) . . . . ?
C22 C23 C24 C25 126.1(6) . . . . ?
N2 C23 C24 C29 123.1(6) . . . . ?
C22 C23 C24 C29 -55.6(7) . . . . ?
C29 C24 C25 C26 0.2(9) . . . . ?
C23 C24 C25 C26 178.6(6) . . . . ?
C24 C25 C26 C27 -0.9(11) . . . . ?
C25 C26 C27 C28 0.1(11) . . . . ?
C26 C27 C28 C29 1.4(10) . . . . ?
C27 C28 C29 C24 -2.1(9) . . . . ?
C25 C24 C29 C28 1.3(9) . . . . ?
C23 C24 C29 C28 -177.1(5) . . . . ?
C20 C21 C30 C31 132.5(6) . . . . ?
C22 C21 C30 C31 -46.4(8) . . . . ?
C20 C21 C30 C35 -40.9(8) . . . . ?
C22 C21 C30 C35 140.1(6) . . . . ?
C35 C30 C31 C32 -0.8(10) . . . . ?
C21 C30 C31 C32 -174.2(6) . . . . ?
C30 C31 C32 C33 0.1(11) . . . . ?
C31 C32 C33 C34 -0.1(12) . . . . ?
C32 C33 C34 C35 0.8(13) . . . . ?
C31 C30 C35 C34 1.4(10) . . . . ?
C21 C30 C35 C34 175.0(6) . . . . ?
C33 C34 C35 C30 -1.4(12) . . . . ?
C42 C37 C38 C39 -1.3(11) . . . . ?
S2 C37 C38 C39 178.9(7) . . . . ?
C37 C38 C39 C40 3.5(15) . . . . ?
C38 C39 C40 C41 -1.9(15) . . . . ?
C39 C40 C41 C42 -1.9(11) . . . . ?
C40 C41 C42 N4 -177.7(6) . . . . ?
C40 C41 C42 C37 4.0(9) . . . . ?
C38 C37 C42 C41 -2.6(9) . . . . ?
S2 C37 C42 C41 177.2(5) . . . . ?
C38 C37 C42 N4 179.1(6) . . . . ?
S2 C37 C42 N4 -1.1(7) . . . . ?
C48 C43 C44 C45 -2.3(10) . . . . ?
S2 C43 C44 C45 178.9(6) . . . . ?
C43 C44 C45 C46 0.1(14) . . . . ?
C44 C45 C46 C47 1.4(17) . . . . ?
C45 C46 C47 C48 -0.7(17) . . . . ?
C44 C43 C48 C47 3.0(10) . . . . ?
S2 C43 C48 C47 -178.2(6) . . . . ?
C44 C43 C48 N4 -176.9(5) . . . . ?
S2 C43 C48 N4 2.0(8) . . . . ?
C46 C47 C48 C43 -1.6(13) . . . . ?
C46 C47 C48 N4 178.3(8) . . . . ?
C54 C49 C50 C51 -3.1(8) . . . . ?
N4 C49 C50 C51 176.0(5) . . . . ?
C49 C50 C51 C52 0.9(9) . . . . ?
C50 C51 C52 C53 1.2(8) . . . . ?
C50 C51 C52 C55 -178.5(5) . . . . ?
C51 C52 C53 C54 -1.1(9) . . . . ?
C55 C52 C53 C54 178.6(6) . . . . ?
C52 C53 C54 C49 -1.2(10) . . . . ?
C50 C49 C54 C53 3.2(9) . . . . ?
N4 C49 C54 C53 -175.9(6) . . . . ?
C53 C52 C55 N5 -165.9(5) . . . . ?
C51 C52 C55 N5 13.7(7) . . . . ?
C53 C52 C55 C56 15.2(8) . . . . ?
C51 C52 C55 C56 -165.1(5) . . . . ?
N5 C55 C56 C57 3.4(8) . . . . ?
C52 C55 C56 C57 -177.8(5) . . . . ?
C55 C56 C57 C58 -0.9(8) . . . . ?
C55 C56 C57 C66 -178.7(5) . . . . ?
C56 C57 C58 C59 -2.9(7) . . . . ?
C66 C57 C58 C59 174.7(5) . . . . ?
C56 C57 C58 C72 178.2(5) . . . . ?
C66 C57 C58 C72 -4.3(8) . . . . ?
C57 C58 C59 N5 4.6(7) . . . . ?
C72 C58 C59 N5 -176.5(5) . . . . ?
C57 C58 C59 C60 -172.2(5) . . . . ?
C72 C58 C59 C60 6.8(7) . . . . ?
N5 C59 C60 C61 50.3(7) . . . . ?
C58 C59 C60 C61 -132.9(5) . . . . ?
N5 C59 C60 C65 -128.7(5) . . . . ?
C58 C59 C60 C65 48.2(7) . . . . ?
C65 C60 C61 C62 1.0(8) . . . . ?
C59 C60 C61 C62 -177.9(5) . . . . ?
C60 C61 C62 C63 -1.4(9) . . . . ?
C61 C62 C63 C64 1.2(9) . . . . ?
C62 C63 C64 C65 -0.8(9) . . . . ?
C63 C64 C65 C60 0.5(9) . . . . ?
C61 C60 C65 C64 -0.6(8) . . . . ?
C59 C60 C65 C64 178.3(5) . . . . ?
C56 C57 C66 C67 -137.2(6) . . . . ?
C58 C57 C66 C67 45.3(8) . . . . ?
C56 C57 C66 C71 44.0(8) . . . . ?
C58 C57 C66 C71 -133.6(6) . . . . ?
C71 C66 C67 C68 -2.1(11) . . . . ?
C57 C66 C67 C68 179.1(6) . . . . ?
C66 C67 C68 C69 -0.2(13) . . . . ?
C67 C68 C69 C70 2.8(14) . . . . ?
C68 C69 C70 C71 -2.8(13) . . . . ?
C69 C70 C71 C66 0.4(12) . . . . ?
C67 C66 C71 C70 2.0(11) . . . . ?
C57 C66 C71 C70 -179.1(6) . . . . ?
C18 C13 N1 C6 174.1(6) . . . . ?
C14 C13 N1 C6 -3.7(8) . . . . ?
C18 C13 N1 C12 14.3(8) . . . . ?
C14 C13 N1 C12 -163.5(5) . . . . ?
C5 C6 N1 C13 69.6(7) . . . . ?
C1 C6 N1 C13 -114.1(6) . . . . ?
C5 C6 N1 C12 -129.5(5) . . . . ?
C1 C6 N1 C12 46.8(7) . . . . ?
C11 C12 N1 C13 -69.9(7) . . . . ?
C7 C12 N1 C13 113.8(6) . . . . ?
C11 C12 N1 C6 129.2(6) . . . . ?
C7 C12 N1 C6 -47.1(7) . . . . ?
C20 C19 N2 C23 -3.8(8) . . . . ?
C16 C19 N2 C23 175.2(5) . . . . ?
C22 C23 N2 C19 1.3(8) . . . . ?
C24 C23 N2 C19 -177.5(5) . . . . ?
C50 C49 N4 C42 -33.4(7) . . . . ?
C54 C49 N4 C42 145.6(6) . . . . ?
C50 C49 N4 C48 -179.6(5) . . . . ?
C54 C49 N4 C48 -0.6(8) . . . . ?
C41 C42 N4 C49 81.9(7) . . . . ?
C37 C42 N4 C49 -99.8(6) . . . . ?
C41 C42 N4 C48 -130.8(6) . . . . ?
C37 C42 N4 C48 47.6(7) . . . . ?
C43 C48 N4 C49 98.5(6) . . . . ?
C47 C48 N4 C49 -81.4(8) . . . . ?
C43 C48 N4 C42 -49.5(7) . . . . ?
C47 C48 N4 C42 130.7(7) . . . . ?
C58 C59 N5 C55 -2.2(7) . . . . ?
C60 C59 N5 C55 174.7(4) . . . . ?
C56 C55 N5 C59 -1.7(7) . . . . ?
C52 C55 N5 C59 179.4(4) . . . . ?
C12 C7 S1 C1 37.8(5) . . . . ?
C8 C7 S1 C1 -140.4(5) . . . . ?
C6 C1 S1 C7 -38.1(5) . . . . ?
C2 C1 S1 C7 139.7(5) . . . . ?
C48 C43 S2 C37 35.5(6) . . . . ?
C44 C43 S2 C37 -145.7(5) . . . . ?
C38 C37 S2 C43 143.7(6) . . . . ?
C42 C37 S2 C43 -36.1(5) . . . . ?
